data_7250487
loop_
_publ_author_name
'Kurashkina, Anna A.'
'Alekseeva, Anastasia M.'
'Soboleva, Iana S.'
'Sobolev, Alexey V.'
'Mironov, Andrey V.'
'Marikutsa, Artem V.'
'Mikheev, Ivan V.'
'Shatalova, Tatyana B.'
'Presniakov, Igor A.'
'Drozhzhin, Oleg A.'
'Antipov, Evgeny V.'

_publ_section_title
;
 Unraveling the transition from alluaudite to triphylite phases during
 LiFePO4 hydrothermal synthesis
;
_journal_issue 24
_journal_name_full CrystEngComm
_journal_page_first 4209
_journal_page_last 4220
_journal_paper_doi 10.1039/D5CE00097A
_journal_volume 27
_journal_year 2025
_chemical_formula_structural Na0.69Fe3(HPO4)2(PO4)
_chemical_formula_sum 'Fe3 H2 Na0.69 O12 P3'
_chemical_formula_weight 470.23
_space_group_IT_number 15
_space_group_name_Hall '-C 2yc'
_space_group_name_H-M_alt 'C 1 2/c 1'
_symmetry_cell_setting monoclinic
_symmetry_Int_Tables_number 15
_symmetry_space_group_name_Hall '-C 2yc'
_symmetry_space_group_name_H-M 'C 1 2/c 1'
_audit_update_record
;
2025-01-20 deposited with the CCDC.	2025-05-30 downloaded from the CCDC.
;
_cell_angle_alpha 90
_cell_angle_beta 114.554(2)
_cell_angle_gamma 90
_cell_formula_units_Z 4
_cell_length_a 11.9917(8)
_cell_length_b 12.3080(9)
_cell_length_c 6.4995(4)
_cell_measurement_temperature 293
_cell_volume 872.54(10)
_computing_data_collection WinXPOW
_computing_structure_refinement JANA2006
_diffrn_ambient_temperature 293
_diffrn_measurement_device 'STOE STADI P'
_diffrn_radiation_monochromator germanium
_diffrn_radiation_probe x-ray
_diffrn_radiation_source 'X-ray tube'
_diffrn_radiation_type 'Co K\a'
_diffrn_radiation_wavelength 1.7890
_exptl_absorpt_coefficient_mu 18.192
_exptl_crystal_density_diffrn 3.5796
_exptl_crystal_F_000 914
_pd_instr_location ' ?'
_pd_meas_2theta_range_inc 0.012
_pd_meas_2theta_range_max 90.004
_pd_meas_2theta_range_min 10.000
_pd_meas_number_of_points 6668
_pd_proc_2theta_range_inc 0.012
_pd_proc_2theta_range_max 90.004
_pd_proc_2theta_range_min 10
_pd_proc_ls_background_function '18 Chebyshev polynoms'
_pd_proc_ls_pref_orient_corr 'March & Dollase'
_pd_proc_ls_profile_function Pseudo-Voigt
_pd_proc_ls_prof_R_factor 0.0596
_pd_proc_ls_prof_wR_expected 0.0645
_pd_proc_ls_prof_wR_factor 0.0774
_refine_diff_density_max 0.28
_refine_diff_density_min -0.30
_refine_ls_goodness_of_fit_all 1.20
_refine_ls_hydrogen_treatment refall
_refine_ls_number_constraints 9
_refine_ls_number_parameters 71
_refine_ls_number_restraints 1
_refine_ls_R_factor_all 0.0289
_refine_ls_R_factor_gt 0.0285
_refine_ls_shift/su_max 0.0989
_refine_ls_shift/su_mean 0.0500
_refine_ls_weighting_scheme sigma
_refine_ls_wR_factor_all 0.0385
_refine_ls_wR_factor_gt 0.0380
_cod_data_source_file d5ce00097a2.cif
_cod_data_source_block I
_cod_depositor_comments
;
The following automatic conversions were performed:

data item '_diffrn_radiation_probe' value 'X-ray' was changed to
'x-ray' in accordance with the
/home/data/users/saulius/crontab/automatic-downloads/rss-feeds/RSC/lib/dictionaries/cif_core.dic
dictionary named 'cif_core.dic' version 2.4.2 last updated on
2011-04-26.

Automatic conversion script
Id: cif_fix_values 8170 2020-07-09 18:12:32Z antanas 

 Adding full bibliography for 7250487.cif.
;
_cod_original_cell_volume 872.56(10)
_cod_original_formula_sum Fe3Na0.69H2O12P3
_cod_database_code 7250487

loop_
_space_group_symop_id
_space_group_symop_operation_xyz
1 x,y,z
2 -x,y,-z+1/2
3 -x,-y,-z
4 x,-y,z+1/2
5 x+1/2,y+1/2,z
6 -x+1/2,y+1/2,-z+1/2
7 -x+1/2,-y+1/2,-z
8 x+1/2,-y+1/2,z+1/2

loop_
_atom_site_label
_atom_site_type_symbol
_atom_site_fract_x
_atom_site_fract_y
_atom_site_fract_z
_atom_site_adp_type
_atom_site_U_iso_or_equiv
_atom_site_site_symmetry_multiplicity
_atom_site_occupancy
_atom_site_calc_flag
_atom_site_refinement_flags
_atom_site_disorder_assembly
_atom_site_disorder_group
Na1 Na 0 0.0162(14) 0.75 Uiso 0.059(8) 4 0.686(13) d . . .
Fe1 Fe 0 0.2789(3) 0.25 Uiso 0.012 4 1 d . . .
Fe2 Fe 0.2918(3) 0.6581(3) 0.3783(6) Uiso 0.012 8 1 d . . .
P1 P 0 0.6827(6) 0.25 Uiso 0.016(2) 4 1 d . . .
P2 P 0.2233(5) 0.8888(4) 0.1195(8) Uiso 0.0140(15) 8 1 d . . .
O1 O 0.4612(7) 0.7426(7) 0.5405(14) Uiso 0.011 8 1 d . . .
O2 O 0.1068(9) 0.6070(9) 0.2629(13) Uiso 0.011 8 1 d . . .
O3 O 0.3476(7) 0.6701(8) 0.1117(13) Uiso 0.011 8 1 d . . .
O4 O 0.1417(8) 0.4086(6) 0.3378(12) Uiso 0.011 8 1 d . . .
O5 O 0.2137(7) 0.8211(7) 0.3106(14) Uiso 0.011 8 1 d . . .
O6 O 0.3436(6) 0.4974(9) 0.3953(12) Uiso 0.011 8 1 d . . .
H1 H 0.076(8) 0.571(8) 0.130(9) Uiso 0.016 8 1 d . . .

loop_
_atom_site_aniso_label
_atom_site_aniso_type_symbol
_atom_site_aniso_U_11
_atom_site_aniso_U_22
_atom_site_aniso_U_33
_atom_site_aniso_U_12
_atom_site_aniso_U_13
_atom_site_aniso_U_23
? ? ? ? ? ? ? ?

loop_
_atom_type_symbol
_atom_type_scat_dispersion_real
_atom_type_scat_dispersion_imag
_atom_type_scat_source
Fe -3.5254 0.5059 'International Tables Vol C tables 4.2.6.8 and 6.1.1.1'
H 0.0000 0.0000 'International Tables Vol C tables 4.2.6.8 and 6.1.1.1'
Na 0.1698 0.1713 'International Tables Vol C tables 4.2.6.8 and 6.1.1.1'
O 0.0662 0.0458 'International Tables Vol C tables 4.2.6.8 and 6.1.1.1'
P 0.3421 0.5817 'International Tables Vol C tables 4.2.6.8 and 6.1.1.1'

loop_
_exptl_crystal_face_index_h
_exptl_crystal_face_index_k
_exptl_crystal_face_index_l
_exptl_crystal_face_perp_dist
? ? ? ?

loop_
_geom_angle_atom_site_label_1
_geom_angle_atom_site_label_2
_geom_angle_atom_site_label_3
_geom_angle_site_symmetry_1
_geom_angle_site_symmetry_2
_geom_angle_site_symmetry_3
_geom_angle
_geom_angle_publ_flag
O6 Na1 O6 5_445 . 6_546 168.5(9) ?
O6 Na1 O6 5_445 . 7_556 92.5(3) ?
O6 Na1 O6 5_445 . 8_455 86.7(3) ?
O6 Na1 O6 6_546 . 7_556 86.7(3) ?
O6 Na1 O6 6_546 . 8_455 92.5(3) ?
O6 Na1 O6 7_556 . 8_455 172.1(9) ?
O1 Fe1 O1 5_445 . 6_545 156.2(4) ?
O1 Fe1 O3 5_445 . 5_445 77.4(3) ?
O1 Fe1 O3 5_445 . 6_545 87.7(3) ?
O1 Fe1 O4 5_445 . . 110.0(3) ?
O1 Fe1 O4 5_445 . 2_555 87.4(3) ?
O1 Fe1 O3 6_545 . 5_445 87.7(3) ?
O1 Fe1 O3 6_545 . 6_545 77.4(3) ?
O1 Fe1 O4 6_545 . . 87.4(3) ?
O1 Fe1 O4 6_545 . 2_555 110.0(3) ?
O3 Fe1 O3 5_445 . 6_545 102.5(4) ?
O3 Fe1 O4 5_445 . . 169.9(3) ?
O3 Fe1 O4 5_445 . 2_555 85.0(3) ?
O3 Fe1 O4 6_545 . . 85.0(3) ?
O3 Fe1 O4 6_545 . 2_555 169.9(3) ?
O4 Fe1 O4 . . 2_555 88.4(3) ?
O1 Fe2 O2 . . . 164.2(4) ?
O1 Fe2 O3 . . . 79.0(4) ?
O1 Fe2 O5 . . . 83.8(3) ?
O1 Fe2 O5 . . 7_566 82.3(4) ?
O1 Fe2 O6 . . . 103.7(3) ?
O2 Fe2 O3 . . . 111.9(3) ?
O2 Fe2 O5 . . . 84.4(4) ?
O2 Fe2 O5 . . 7_566 85.9(4) ?
O2 Fe2 O6 . . . 89.0(4) ?
O3 Fe2 O5 . . . 91.5(4) ?
O3 Fe2 O5 . . 7_566 161.2(4) ?
O3 Fe2 O6 . . . 85.4(4) ?
O5 Fe2 O5 . . 7_566 84.1(4) ?
O5 Fe2 O6 . . . 171.1(3) ?
O5 Fe2 O6 7_566 . . 101.4(4) ?
O1 P1 O1 7_566 . 8_464 107.0(6) ?
O1 P1 O2 7_566 . . 111.6(4) ?
O1 P1 O2 7_566 . 2_555 110.0(5) ?
O1 P1 H1 7_566 . . 137.8(18) ?
O1 P1 H1 7_566 . 2_555 95(2) ?
O1 P1 O2 8_464 . . 110.0(5) ?
O1 P1 O2 8_464 . 2_555 111.6(4) ?
O1 P1 H1 8_464 . . 95(2) ?
O1 P1 H1 8_464 . 2_555 137.8(18) ?
O2 P1 O2 . . 2_555 106.5(7) ?
O2 P1 H1 . . . 26.2(17) ?
O2 P1 H1 . . 2_555 94(3) ?
O2 P1 H1 2_555 . . 94(3) ?
O2 P1 H1 2_555 . 2_555 26.2(17) ?
H1 P1 H1 . . 2_555 92(4) ?
O3 P2 O4 7_565 . 6_555 110.9(6) ?
O3 P2 O5 7_565 . . 109.3(6) ?
O3 P2 O6 7_565 . 6_555 106.3(5) ?
O4 P2 O5 6_555 . . 111.4(5) ?
O4 P2 O6 6_555 . 6_555 110.7(5) ?
O5 P2 O6 . . 6_555 108.0(6) ?
Fe1 O1 Fe2 5_555 . . 100.1(3) ?
Fe1 O1 P1 5_555 . 7_566 123.3(5) ?
Fe1 O1 O1 5_555 . 2_656 146.7(4) ?
Fe2 O1 P1 . . 7_566 127.0(6) ?
Fe2 O1 O1 . . 2_656 112.8(5) ?
P1 O1 O1 7_566 . 2_656 36.5(4) ?
Fe2 O2 P1 . . . 123.9(6) ?
Fe2 O2 O2 . . 2_555 156.5(6) ?
Fe2 O2 O4 . . . 98.9(4) ?
Fe2 O2 H1 . . . 116(6) ?
P1 O2 O2 . . 2_555 36.8(4) ?
P1 O2 O4 . . . 131.7(7) ?
P1 O2 H1 . . . 104(6) ?
O2 O2 O4 2_555 . . 95.6(5) ?
O2 O2 H1 2_555 . . 86(6) ?
O4 O2 H1 . . . 71(5) ?
Fe1 O3 Fe2 5_555 . . 101.9(4) ?
Fe1 O3 P2 5_555 . 7_565 136.3(6) ?
Fe1 O3 O6 5_555 . 4_564 124.7(5) ?
Fe2 O3 P2 . . 7_565 121.8(6) ?
Fe2 O3 O6 . . 4_564 118.0(5) ?
P2 O3 O6 7_565 . 4_564 36.5(3) ?
Fe1 O4 P2 . . 6_545 124.4(5) ?
Fe1 O4 O2 . . . 127.2(4) ?
Fe1 O4 H1 . . . 115(2) ?
Fe1 O4 H1 . . 4_565 79(2) ?
P2 O4 O2 6_545 . . 105.5(5) ?
P2 O4 H1 6_545 . . 108(2) ?
P2 O4 H1 6_545 . 4_565 123.3(17) ?
O2 O4 H1 . . . 21.2(17) ?
O2 O4 H1 . . 4_565 88(2) ?
H1 O4 H1 . . 4_565 103(3) ?
Fe2 O5 Fe2 . . 7_566 95.9(4) ?
Fe2 O5 P2 . . . 119.4(6) ?
Fe2 O5 O6 . . 6_555 155.4(6) ?
Fe2 O5 P2 7_566 . . 140.0(6) ?
Fe2 O5 O6 7_566 . 6_555 107.7(4) ?
P2 O5 O6 . . 6_555 36.0(4) ?
Na1 O6 Na1 5_555 . 7_556 87.5(2) ?
Na1 O6 Fe2 5_555 . . 93.4(5) ?
Na1 O6 P2 5_555 . 6_545 109.6(6) ?
Na1 O6 O3 5_555 . 4_565 72.5(5) ?
Na1 O6 O5 5_555 . 6_545 123.6(6) ?
Na1 O6 Fe2 7_556 . . 108.0(6) ?
Na1 O6 P2 7_556 . 6_545 112.4(7) ?
Na1 O6 O3 7_556 . 4_565 109.0(6) ?
Na1 O6 O5 7_556 . 6_545 79.4(5) ?
Fe2 O6 P2 . . 6_545 133.7(5) ?
Fe2 O6 O3 . . 4_565 139.5(5) ?
Fe2 O6 O5 . . 6_545 142.8(3) ?
P2 O6 O3 6_545 . 4_565 37.2(3) ?
P2 O6 O5 6_545 . 6_545 36.0(4) ?
O3 O6 O5 4_565 . 6_545 61.2(4) ?
P1 H1 O2 . . . 50(5) ?
P1 H1 O4 . . . 118(3) ?
P1 H1 O4 . . 4_564 127(4) ?
O2 H1 O4 . . . 88(5) ?
O2 H1 O4 . . 4_564 125(8) ?
O4 H1 O4 . . 4_564 114(4) ?

loop_
_geom_bond_atom_site_label_1
_geom_bond_atom_site_label_2
_geom_bond_site_symmetry_1
_geom_bond_site_symmetry_2
_geom_bond_distance
_geom_bond_publ_flag
Na1 O6 . 5_445 2.301(6) ?
Na1 O6 . 6_546 2.301(6) ?
Na1 O6 . 7_556 2.431(9) ?
Na1 O6 . 8_455 2.431(9) ?
Fe1 O1 . 5_445 2.170(10) ?
Fe1 O1 . 6_545 2.170(10) ?
Fe1 O3 . 5_445 2.139(9) ?
Fe1 O3 . 6_545 2.139(9) ?
Fe1 O4 . . 2.226(9) ?
Fe1 O4 . 2_555 2.226(9) ?
Fe2 O1 . . 2.131(8) ?
Fe2 O2 . . 2.120(11) ?
Fe2 O3 . . 2.107(10) ?
Fe2 O5 . . 2.180(9) ?
Fe2 O5 . 7_566 2.066(11) ?
Fe2 O6 . . 2.062(11) ?
P1 O1 . 7_566 1.546(10) ?
P1 O1 . 8_464 1.546(10) ?
P1 O2 . . 1.558(12) ?
P1 O2 . 2_555 1.558(12) ?
P1 H1 . . 1.98(9) ?
P1 H1 . 2_555 1.98(9) ?
P2 O3 . 7_565 1.564(9) ?
P2 O4 . 6_555 1.545(11) ?
P2 O5 . . 1.539(11) ?
P2 O6 . 6_555 1.541(11) ?
O1 O1 . 2_656 2.485(12) ?
O2 O2 . 2_555 2.496(16) ?
O2 O4 . . 2.491(13) ?
O2 H1 . . 0.90(7) ?
O3 O6 . 4_564 2.485(14) ?
O4 H1 . . 2.36(8) ?
O4 H1 . 4_565 2.35(8) ?
O5 O6 . 6_555 2.492(13) ?

loop_
_geom_hbond_atom_site_label_D
_geom_hbond_atom_site_label_H
_geom_hbond_atom_site_label_A
_geom_hbond_site_symmetry_D
_geom_hbond_site_symmetry_H
_geom_hbond_site_symmetry_A
_geom_hbond_distance_DH
_geom_hbond_distance_HA
_geom_hbond_distance_DA
_geom_hbond_angle_DHA
_geom_hbond_publ_flag
O2 H1 O4 . . 4_564 0.90(7) 2.35(8) 2.968(14) 125(8) ?

loop_
_geom_torsion_atom_site_label_1
_geom_torsion_atom_site_label_2
_geom_torsion_atom_site_label_3
_geom_torsion_atom_site_label_4
_geom_torsion_site_symmetry_1
_geom_torsion_site_symmetry_2
_geom_torsion_site_symmetry_3
_geom_torsion_site_symmetry_4
_geom_torsion
_geom_torsion_publ_flag
? ? ? ? ? ? ? ? ? ?

loop_
_restr_distance_atom_site_label_1
_restr_distance_site_symmetry_1
_restr_distance_atom_site_label_2
_restr_distance_site_symmetry_2
_restr_distance_target
_restr_distance_target_weight_param
O2 . H1 . 0.9 0.001
